data_4000416
_journal_name_full 'Chemistry of Materials'
_journal_paper_doi 10.1021/cm049594l
_journal_year 2004
_chemical_formula_sum 'C10 H17 N3 O3 S'
_chemical_formula_weight 259.33
_chemical_name_common 'guanidinium propylbenzenesulfonate'
_space_group_IT_number 62
_symmetry_cell_setting orthorhombic
_symmetry_space_group_name_Hall '-P 2ac 2n'
_symmetry_space_group_name_H-M 'P n m a'
_atom_sites_solution_hydrogens geom
_atom_sites_solution_primary direct
_atom_sites_solution_secondary difmap
_cell_angle_alpha 90.00
_cell_angle_beta 90.00
_cell_angle_gamma 90.00
_cell_formula_units_Z 4
_cell_length_a 22.130(2)
_cell_length_b 7.5101(8)
_cell_length_c 7.6858(8)
_cell_measurement_reflns_used 2140
_cell_measurement_temperature 273(2)
_cell_measurement_theta_max 51.635
_cell_measurement_theta_min 5.424
_cell_volume 1277.4(2)
_diffrn_ambient_temperature 273(2)
_diffrn_detector_area_resol_mean ?
_diffrn_measurement_device_type 'Siemens SMART Platform CCD'
_diffrn_measurement_method 'area detector, omega scans'
_diffrn_radiation_monochromator graphite
_diffrn_radiation_source 'normal-focus sealed tube'
_diffrn_radiation_type MoK\a
_diffrn_radiation_wavelength 0.71073
_diffrn_reflns_av_R_equivalents 0.0494
_diffrn_reflns_av_sigmaI/netI 0.0417
_diffrn_reflns_limit_h_max 28
_diffrn_reflns_limit_h_min -28
_diffrn_reflns_limit_k_max 9
_diffrn_reflns_limit_k_min -9
_diffrn_reflns_limit_l_max 9
_diffrn_reflns_limit_l_min -4
_diffrn_reflns_number 7506
_diffrn_reflns_theta_max 26.99
_diffrn_reflns_theta_min 1.84
_diffrn_standards_decay_% ?
_diffrn_standards_interval_count ?
_diffrn_standards_interval_time ?
_diffrn_standards_number ?
_exptl_absorpt_coefficient_mu 0.255
_exptl_absorpt_correction_T_max 1.000000
_exptl_absorpt_correction_T_min 0.911269
_exptl_absorpt_correction_type multi-scan
_exptl_absorpt_process_details 'SADABS, R. Blessing, 1995'
_exptl_crystal_colour ?
_exptl_crystal_density_diffrn 1.348
_exptl_crystal_density_meas ?
_exptl_crystal_density_method 'not measured'
_exptl_crystal_description ?
_exptl_crystal_F_000 552
_exptl_crystal_size_max 0.5
_exptl_crystal_size_mid 0.3
_exptl_crystal_size_min 0.2
_refine_ls_extinction_coef ?
_refine_ls_extinction_method none
_refine_ls_goodness_of_fit_ref 1.135
_refine_ls_hydrogen_treatment mixed
_refine_ls_matrix_type full
_refine_ls_number_parameters 98
_refine_ls_number_reflns 1503
_refine_ls_number_restraints 3
_refine_ls_restrained_S_all 1.170
_refine_ls_R_factor_all 0.0910
_refine_ls_R_factor_gt 0.0660
_refine_ls_shift/su_max 0.000
_refine_ls_shift/su_mean 0.000
_refine_ls_structure_factor_coef Fsqd
_refine_ls_weighting_details 'calc w=1/[\s^2^(Fo^2^)+(0.0993P)^2^+1.1316P] where P=(Fo^2^+2Fc^2^)/3'
_refine_ls_weighting_scheme calc
_refine_ls_wR_factor_gt 0.1878
_refine_ls_wR_factor_ref 0.2002
_reflns_number_gt 1071
_reflns_number_total 1503
_reflns_threshold_expression >2sigma(I)
_cod_original_sg_symbol_H-M Pnma
_cod_database_code 4000416

loop_
_symmetry_equiv_pos_as_xyz
'x, y, z'
'-x+1/2, -y, z+1/2'
'x+1/2, -y+1/2, -z+1/2'
'-x, y+1/2, -z'
'-x, -y, -z'
'x-1/2, y, -z-1/2'
'-x-1/2, y-1/2, z-1/2'
'x, -y-1/2, z'

loop_
_atom_site_label
_atom_site_type_symbol
_atom_site_fract_x
_atom_site_fract_y
_atom_site_fract_z
_atom_site_U_iso_or_equiv
_atom_site_adp_type
_atom_site_occupancy
_atom_site_symmetry_multiplicity
_atom_site_calc_flag
_atom_site_refinement_flags
_atom_site_disorder_assembly
_atom_site_disorder_group
S1 S 0.35325(5) 0.2500 0.58789(15) 0.0337(4) Uani 1 2 d S . .
O1 O 0.29335(14) 0.2500 0.5075(5) 0.0442(9) Uani 1 2 d S . .
N1 N 0.26538(12) 0.0968(4) -0.0392(4) 0.0407(7) Uani 1 1 d . . .
H1A H 0.2494 -0.0021 -0.0066 0.049 Uiso 1 1 calc R . .
H1B H 0.2978 0.0962 -0.1008 0.049 Uiso 1 1 calc R . .
C1 C 0.4059(2) 0.2500 0.4185(6) 0.0381(11) Uani 1 2 d S . .
O2 O 0.36340(10) 0.0895(3) 0.6907(3) 0.0401(6) Uani 1 1 d . . .
N2 N 0.19023(17) 0.2500 0.1006(5) 0.0384(9) Uani 1 2 d S . .
H2A H 0.1743 0.3492 0.1329 0.046 Uiso 0.50 1 calc PR . .
H2B H 0.1737 0.1508 0.1300 0.046 Uiso 0.50 1 calc PR . .
C2 C 0.4656(3) 0.2500 0.4488(11) 0.139(5) Uani 1 2 d S . .
H2 H 0.4802 0.2500 0.5623 0.166 Uiso 1 2 calc SR . .
C3 C 0.5065(4) 0.2500 0.3054(15) 0.149(5) Uani 1 2 d S . .
H3 H 0.5479 0.2500 0.3260 0.178 Uiso 1 2 calc SR . .
C4 C 0.4857(4) 0.2500 0.1381(10) 0.078(2) Uani 1 2 d SD . .
C5 C 0.4262(4) 0.2500 0.1141(9) 0.080(2) Uani 1 2 d S . .
H5 H 0.4111 0.2500 0.0012 0.096 Uiso 1 2 calc SR . .
C6 C 0.3869(3) 0.2500 0.2497(8) 0.0680(19) Uani 1 2 d S . .
H6 H 0.3456 0.2500 0.2267 0.082 Uiso 1 2 calc SR . .
C7 C 0.5248(4) 0.2500 -0.0435(12) 0.105(3) Uani 1 2 d SD . .
H7A H 0.5154 0.1451 -0.1119 0.125 Uiso 0.50 1 calc PR . .
H7B H 0.5154 0.3549 -0.1119 0.125 Uiso 0.50 1 calc PR . .
C8 C 0.5865(4) 0.2500 0.0037(11) 0.109(3) Uani 1 2 d SD . .
H8A H 0.5969 0.1447 0.0703 0.131 Uiso 0.50 1 calc PR . .
H8B H 0.5969 0.3553 0.0703 0.131 Uiso 0.50 1 calc PR . .
C9 C 0.6195(4) 0.2500 -0.1856(11) 0.103(3) Uani 1 2 d SD . .
H9A H 0.6004 0.1640 -0.2599 0.154 Uiso 0.50 1 calc PR . .
H9B H 0.6614 0.2199 -0.1715 0.154 Uiso 0.50 1 calc PR . .
H9C H 0.6162 0.3661 -0.2370 0.154 Uiso 0.50 1 calc PR . .
C10 C 0.2401(2) 0.2500 0.0057(6) 0.0331(10) Uani 1 2 d S . .

loop_
_atom_site_aniso_label
_atom_site_aniso_U_11
_atom_site_aniso_U_22
_atom_site_aniso_U_33
_atom_site_aniso_U_23
_atom_site_aniso_U_13
_atom_site_aniso_U_12
S1 0.0305(6) 0.0338(6) 0.0366(6) 0.000 -0.0001(5) 0.000
O1 0.0322(17) 0.0357(19) 0.065(2) 0.000 -0.0087(17) 0.000
N1 0.0391(15) 0.0320(15) 0.0511(17) 0.0002(13) 0.0112(13) 0.0003(12)
C1 0.038(2) 0.037(3) 0.040(2) 0.000 0.006(2) 0.000
O2 0.0455(13) 0.0351(13) 0.0398(13) 0.0034(10) 0.0009(10) 0.0017(10)
N2 0.039(2) 0.034(2) 0.042(2) 0.000 0.0047(18) 0.000
C2 0.038(3) 0.318(16) 0.060(4) 0.000 0.002(3) 0.000
C3 0.050(4) 0.272(15) 0.124(8) 0.000 0.029(5) 0.000
C4 0.113(7) 0.058(4) 0.064(4) 0.000 0.038(5) 0.000
C5 0.100(6) 0.098(6) 0.042(3) 0.000 0.022(4) 0.000
C6 0.066(4) 0.095(5) 0.044(3) 0.000 -0.003(3) 0.000
C7 0.106(6) 0.054(4) 0.154(9) 0.000 -0.069(7) 0.000
C8 0.153(9) 0.073(5) 0.102(7) 0.000 -0.067(7) 0.000
C9 0.120(7) 0.090(6) 0.097(6) 0.000 0.067(6) 0.000
C10 0.032(2) 0.036(2) 0.031(2) 0.000 -0.0024(19) 0.000
